data_2207622
loop_
_publ_author_name
'Yu-Mei Dai'
'Jin-Feng Huang'
'Hui-Ying Shen'

_publ_section_title
Bis(1,10-phenanthroline-\k^2^<i>N</i>,<i>N</i>)bis(thiosalicylato-1\k^2^<i>O</i>,<i>O</i>':2\k^2^<i>O</i>',<i>S</i>)dizinc(II)
_journal_coeditor_code OM6269
_journal_issue 12
_journal_name_full 'Acta Crystallographica Section E'
_journal_page_first m2491
_journal_page_last m2492
_journal_paper_doi 10.1107/S1600536805035312
_journal_volume 61
_journal_year 2005
_chemical_formula_iupac '[Zn2 (C7 H4 O2 S)2 (C12 H8 N2)2]'
_chemical_formula_sum 'C38 H24 N4 O4 S2 Zn2'
_chemical_formula_weight 795.53
_chemical_name_systematic
;
Bis(1,10-phenanthroline-\k^2^N,N)bis(thiosalicylato-
1\k^2^O,O':2\k^2^O',S)dizinc(II)
;
_space_group_IT_number 15
_symmetry_cell_setting monoclinic
_symmetry_space_group_name_Hall '-C 2yc'
_symmetry_space_group_name_H-M 'C 1 2/c 1'
_atom_sites_solution_hydrogens geom
_atom_sites_solution_primary direct
_atom_sites_solution_secondary difmap
_audit_creation_method SHELXL97
_cell_angle_alpha 90.00
_cell_angle_beta 90.924(17)
_cell_angle_gamma 90.00
_cell_formula_units_Z 4
_cell_length_a 18.785(11)
_cell_length_b 9.581(5)
_cell_length_c 18.523(10)
_cell_measurement_reflns_used 826
_cell_measurement_temperature 293(2)
_cell_measurement_theta_max 27.48
_cell_measurement_theta_min 3.06
_cell_volume 3333(3)
_computing_cell_refinement 'SMART and SAINT (Siemens, 1994)'
_computing_data_collection 'SMART (Siemens, 1996)'
_computing_data_reduction SAINT
_computing_molecular_graphics SHELXTL
_computing_publication_material SHELXTL
_computing_structure_refinement SHELXTL
_computing_structure_solution 'SHELXTL (Siemens, 1994)'
_diffrn_ambient_temperature 293(2)
_diffrn_measured_fraction_theta_full 0.993
_diffrn_measured_fraction_theta_max 0.993
_diffrn_measurement_device_type 'Bruker P4'
_diffrn_measurement_method \w
_diffrn_radiation_monochromator graphite
_diffrn_radiation_source 'fine-focus sealed tube'
_diffrn_radiation_type MoK\a
_diffrn_radiation_wavelength 0.71073
_diffrn_reflns_av_R_equivalents 0.021
_diffrn_reflns_av_sigmaI/netI 0.0257
_diffrn_reflns_limit_h_max 24
_diffrn_reflns_limit_h_min -24
_diffrn_reflns_limit_k_max 12
_diffrn_reflns_limit_k_min -12
_diffrn_reflns_limit_l_max 24
_diffrn_reflns_limit_l_min -23
_diffrn_reflns_number 6321
_diffrn_reflns_theta_full 27.48
_diffrn_reflns_theta_max 27.48
_diffrn_reflns_theta_min 3.06
_diffrn_standards_decay_% 0
_diffrn_standards_interval_count 0
_diffrn_standards_interval_time 0
_diffrn_standards_number 0
_exptl_absorpt_coefficient_mu 1.613
_exptl_absorpt_correction_T_max 0.851
_exptl_absorpt_correction_T_min 0.623
_exptl_absorpt_correction_type multi-scan
_exptl_absorpt_process_details '(SADABS; Sheldrick, 1996)'
_exptl_crystal_colour yellow
_exptl_crystal_density_diffrn 1.585
_exptl_crystal_density_method 'not measured'
_exptl_crystal_description prism
_exptl_crystal_F_000 1616
_exptl_crystal_size_max 0.40
_exptl_crystal_size_mid 0.25
_exptl_crystal_size_min 0.10
_refine_diff_density_max 0.378
_refine_diff_density_min -0.376
_refine_ls_extinction_method none
_refine_ls_goodness_of_fit_ref 1.104
_refine_ls_hydrogen_treatment constr
_refine_ls_matrix_type full
_refine_ls_number_parameters 226
_refine_ls_number_reflns 3829
_refine_ls_number_restraints 0
_refine_ls_restrained_S_all 1.104
_refine_ls_R_factor_gt 0.0402
_refine_ls_shift/su_max 0.001
_refine_ls_shift/su_mean 0.000
_refine_ls_structure_factor_coef Fsqd
_refine_ls_weighting_details 'calc w = 1/[\s^2^(Fo^2^)+(0.0345P)^2^+3.4919P] where P=(Fo^2^+2Fc^2^)/3'
_refine_ls_weighting_scheme calc
_refine_ls_wR_factor_gt 0.0831
_refine_ls_wR_factor_ref 0.0881
_reflns_number_gt 3302
_reflns_number_total 3829
_reflns_threshold_expression I>2\s(I)
_cod_data_source_file om6269.cif
_cod_data_source_block I
_cod_depositor_comments
;
The following automatic conversions were performed:
'_symmetry_cell_setting' value 'Monoclinic' changed to 'monoclinic'
according to '/home/saulius/struct/CIF-dictionaries/cif_core.dic'
dictionary named 'cif_core.dic' version 2.4.1 from 2010-06-29.

Automatic conversion script
Id: cif_fix_enum 1527 2010-12-29 10:47:43Z saulius 

The following automatic conversions were performed:

'_symmetry_cell_setting' value 'Monoclinic' changed to 'monoclinic'
according to /home/saulius/struct/CIF-dictionaries/cif_core.dic
dictionary named 'cif_core.dic' version 2.4.1 from 2010-06-29.

Automatic conversion script
Id: cif_fix_values 1715 2011-07-08 13:25:40Z adriana 
;
_cod_original_sg_symbol_H-M 'C 2/c'
_cod_database_code 2207622
_cod_database_fobs_code 2207622

loop_
_symmetry_equiv_pos_as_xyz
'x, y, z'
'-x, y, -z+1/2'
'x+1/2, y+1/2, z'
'-x+1/2, y+1/2, -z+1/2'
'-x, -y, -z'
'x, -y, z-1/2'
'-x+1/2, -y+1/2, -z'
'x+1/2, -y+1/2, z-1/2'

loop_
_atom_site_label
_atom_site_fract_x
_atom_site_fract_y
_atom_site_fract_z
_atom_site_U_iso_or_equiv
_atom_site_adp_type
_atom_site_calc_flag
_atom_site_refinement_flags
_atom_site_occupancy
_atom_site_type_symbol
Zn1 0.476468(14) 0.79006(3) 0.155941(17) 0.03754(10) Uani d . 1 Zn
S1 0.62311(4) 0.89418(7) 0.39434(4) 0.04711(18) Uani d . 1 S
O1 0.54953(10) 0.9754(2) 0.16855(11) 0.0526(5) Uani d . 1 O
O2 0.57109(9) 0.79649(17) 0.23864(10) 0.0425(4) Uani d . 1 O
N1 0.46624(10) 0.5699(2) 0.15853(11) 0.0352(4) Uani d . 1 N
N2 0.55126(11) 0.7223(2) 0.07539(11) 0.0384(5) Uani d . 1 N
C1 0.66716(12) 0.9840(2) 0.32502(14) 0.0366(5) Uani d . 1 C
C2 0.72920(13) 1.0557(3) 0.34730(17) 0.0506(7) Uani d . 1 C
H2A 0.7449 1.0472 0.3950 0.061 Uiso calc R 1 H
C3 0.76719(15) 1.1374(3) 0.3013(2) 0.0627(9) Uani d . 1 C
H3A 0.8078 1.1833 0.3180 0.075 Uiso calc R 1 H
C4 0.61210(16) 0.3655(3) 0.02945(17) 0.0559(8) Uani d . 1 C
H4A 0.6460 0.3208 0.0016 0.067 Uiso calc R 1 H
C5 0.46704(16) 0.2791(3) 0.15600(16) 0.0512(7) Uani d . 1 C
H5A 0.4672 0.1820 0.1559 0.061 Uiso calc R 1 H
C6 0.74568(16) 1.1521(3) 0.2304(2) 0.0625(9) Uani d . 1 C
H6A 0.7711 1.2088 0.1992 0.075 Uiso calc R 1 H
C7 0.65215(15) 0.6012(4) -0.01286(16) 0.0590(8) Uani d . 1 C
H7A 0.6863 0.5622 -0.0425 0.071 Uiso calc R 1 H
C8 0.64396(16) 0.7415(4) -0.01005(17) 0.0612(8) Uani d . 1 C
H8A 0.6724 0.7991 -0.0379 0.073 Uiso calc R 1 H
C9 0.59307(15) 0.7991(3) 0.03443(15) 0.0503(7) Uani d . 1 C
H9A 0.5881 0.8956 0.0355 0.060 Uiso calc R 1 H
C10 0.41968(16) 0.3499(3) 0.19685(16) 0.0523(7) Uani d . 1 C
H10A 0.3866 0.3018 0.2241 0.063 Uiso calc R 1 H
C11 0.51564(14) 0.3530(2) 0.11414(14) 0.0415(6) Uani d . 1 C
C12 0.68585(14) 1.0816(3) 0.20627(17) 0.0495(7) Uani d . 1 C
H12A 0.6713 1.0906 0.1583 0.059 Uiso calc R 1 H
C13 0.56762(16) 0.2885(3) 0.06878(17) 0.0541(8) Uani d . 1 C
H13A 0.5704 0.1917 0.0667 0.065 Uiso calc R 1 H
C14 0.42110(14) 0.4955(3) 0.19757(15) 0.0438(6) Uani d . 1 C
H14A 0.3891 0.5426 0.2266 0.053 Uiso calc R 1 H
C15 0.60892(13) 0.5148(3) 0.02913(14) 0.0445(6) Uani d . 1 C
C16 0.51257(12) 0.4995(2) 0.11635(13) 0.0330(5) Uani d . 1 C
C17 0.55871(12) 0.5814(2) 0.07274(13) 0.0345(5) Uani d . 1 C
C18 0.64654(12) 0.9967(2) 0.25236(14) 0.0355(5) Uani d . 1 C
C19 0.58517(12) 0.9199(3) 0.21817(14) 0.0371(5) Uani d . 1 C

loop_
_atom_site_aniso_label
_atom_site_aniso_U_11
_atom_site_aniso_U_22
_atom_site_aniso_U_33
_atom_site_aniso_U_12
_atom_site_aniso_U_13
_atom_site_aniso_U_23
Zn1 0.03631(17) 0.02729(14) 0.04919(19) 0.00181(11) 0.00574(12) -0.00418(12)
S1 0.0482(4) 0.0483(4) 0.0448(4) -0.0111(3) 0.0002(3) 0.0036(3)
O1 0.0526(11) 0.0505(11) 0.0543(12) 0.0088(9) -0.0085(9) 0.0015(10)
O2 0.0449(10) 0.0375(9) 0.0453(10) -0.0142(7) 0.0050(8) -0.0019(8)
N1 0.0349(10) 0.0312(9) 0.0395(11) 0.0014(8) 0.0038(9) -0.0032(9)
N2 0.0382(11) 0.0357(10) 0.0414(12) -0.0014(9) 0.0023(9) 0.0017(9)
C1 0.0269(11) 0.0287(11) 0.0544(15) 0.0004(9) 0.0062(10) -0.0054(11)
C2 0.0322(13) 0.0562(16) 0.0636(19) -0.0053(12) 0.0043(12) -0.0160(15)
C3 0.0392(15) 0.0617(19) 0.088(2) -0.0209(14) 0.0135(16) -0.0213(18)
C4 0.0518(17) 0.0622(18) 0.0538(18) 0.0209(15) -0.0021(14) -0.0207(15)
C5 0.0635(18) 0.0278(12) 0.0619(19) -0.0026(12) -0.0094(15) 0.0039(12)
C6 0.0504(17) 0.0481(16) 0.090(3) -0.0166(14) 0.0282(17) -0.0004(17)
C7 0.0421(15) 0.094(3) 0.0413(16) 0.0083(16) 0.0080(12) -0.0059(17)
C8 0.0512(18) 0.086(2) 0.0464(17) -0.0111(17) 0.0105(14) 0.0098(17)
C9 0.0515(16) 0.0510(16) 0.0485(16) -0.0070(13) 0.0048(13) 0.0066(13)
C10 0.0582(17) 0.0400(14) 0.0588(18) -0.0133(13) 0.0011(14) 0.0090(13)
C11 0.0474(14) 0.0310(12) 0.0458(15) 0.0068(11) -0.0096(12) -0.0039(11)
C12 0.0472(15) 0.0404(13) 0.0614(18) -0.0017(12) 0.0144(13) 0.0078(13)
C13 0.0618(18) 0.0386(14) 0.0616(19) 0.0197(13) -0.0105(15) -0.0146(14)
C14 0.0417(14) 0.0410(13) 0.0489(15) -0.0061(11) 0.0078(12) -0.0026(12)
C15 0.0370(13) 0.0592(16) 0.0372(14) 0.0094(12) -0.0044(11) -0.0103(13)
C16 0.0344(12) 0.0289(11) 0.0355(12) 0.0034(9) -0.0054(9) -0.0037(10)
C17 0.0315(12) 0.0375(12) 0.0343(12) 0.0031(9) -0.0028(10) -0.0030(10)
C18 0.0309(12) 0.0263(10) 0.0496(15) 0.0003(9) 0.0062(10) -0.0005(10)
C19 0.0298(11) 0.0381(12) 0.0437(14) 0.0025(10) 0.0081(10) -0.0003(11)

loop_
_atom_type_symbol
_atom_type_description
_atom_type_scat_dispersion_real
_atom_type_scat_dispersion_imag
_atom_type_scat_source
C C 0.0033 0.0016 'International Tables Vol C Tables 4.2.6.8 and 6.1.1.4'
H H 0.0000 0.0000 'International Tables Vol C Tables 4.2.6.8 and 6.1.1.4'
N N 0.0061 0.0033 'International Tables Vol C Tables 4.2.6.8 and 6.1.1.4'
O O 0.0106 0.0060 'International Tables Vol C Tables 4.2.6.8 and 6.1.1.4'
S S 0.1246 0.1234 'International Tables Vol C Tables 4.2.6.8 and 6.1.1.4'
Zn Zn 0.2839 1.4301 'International Tables Vol C Tables 4.2.6.8 and 6.1.1.4'

loop_
_geom_angle_atom_site_label_1
_geom_angle_atom_site_label_2
_geom_angle_atom_site_label_3
_geom_angle_site_symmetry_1
_geom_angle_site_symmetry_3
_geom_angle
N1 Zn1 O2 . 2_655 88.22(7)
N1 Zn1 N2 . . 77.12(8)
O2 Zn1 N2 2_655 . 155.96(7)
N1 Zn1 O1 . . 146.85(7)
O2 Zn1 O1 2_655 . 98.27(7)
N2 Zn1 O1 . . 84.66(8)
N1 Zn1 S1 . 2_655 111.53(6)
O2 Zn1 S1 2_655 2_655 90.46(6)
N2 Zn1 S1 . 2_655 112.52(7)
O1 Zn1 S1 . 2_655 100.94(6)
N1 Zn1 O2 . . 94.59(7)
O2 Zn1 O2 2_655 . 74.17(8)
N2 Zn1 O2 . . 87.95(8)
O1 Zn1 O2 . . 56.91(6)
S1 Zn1 O2 2_655 . 149.42(5)
C1 S1 Zn1 . 2_655 107.74(9)
C19 O1 Zn1 . . 93.38(16)
C19 O2 Zn1 . 2_655 112.77(15)
C19 O2 Zn1 . . 89.35(15)
Zn1 O2 Zn1 2_655 . 105.74(8)
C14 N1 C16 . . 117.8(2)
C14 N1 Zn1 . . 127.20(17)
C16 N1 Zn1 . . 114.96(15)
C9 N2 C17 . . 118.0(2)
C9 N2 Zn1 . . 128.72(19)
C17 N2 Zn1 . . 113.04(16)
C18 C1 C2 . . 117.0(2)
C18 C1 S1 . . 128.07(18)
C2 C1 S1 . . 114.9(2)
C3 C2 C1 . . 122.3(3)
C3 C2 H2A . . 118.9
C1 C2 H2A . . 118.9
C6 C3 C2 . . 120.4(3)
C6 C3 H3A . . 119.8
C2 C3 H3A . . 119.8
C13 C4 C15 . . 121.8(3)
C13 C4 H4A . . 119.1
C15 C4 H4A . . 119.1
C10 C5 C11 . . 119.6(2)
C10 C5 H5A . . 120.2
C11 C5 H5A . . 120.2
C3 C6 C12 . . 119.0(3)
C3 C6 H6A . . 120.5
C12 C6 H6A . . 120.5
C8 C7 C15 . . 119.8(3)
C8 C7 H7A . . 120.1
C15 C7 H7A . . 120.1
C7 C8 C9 . . 119.9(3)
C7 C8 H8A . . 120.1
C9 C8 H8A . . 120.1
N2 C9 C8 . . 122.7(3)
N2 C9 H9A . . 118.7
C8 C9 H9A . . 118.7
C5 C10 C14 . . 119.5(3)
C5 C10 H10A . . 120.3
C14 C10 H10A . . 120.3
C16 C11 C5 . . 117.5(2)
C16 C11 C13 . . 118.4(3)
C5 C11 C13 . . 124.1(2)
C6 C12 C18 . . 121.5(3)
C6 C12 H12A . . 119.3
C18 C12 H12A . . 119.3
C4 C13 C11 . . 121.1(3)
C4 C13 H13A . . 119.4
C11 C13 H13A . . 119.4
N1 C14 C10 . . 122.9(3)
N1 C14 H14A . . 118.6
C10 C14 H14A . . 118.6
C17 C15 C7 . . 116.7(3)
C17 C15 C4 . . 118.7(3)
C7 C15 C4 . . 124.6(3)
N1 C16 C11 . . 122.7(2)
N1 C16 C17 . . 116.9(2)
C11 C16 C17 . . 120.4(2)
N2 C17 C15 . . 122.9(2)
N2 C17 C16 . . 117.5(2)
C15 C17 C16 . . 119.6(2)
C1 C18 C12 . . 119.8(2)
C1 C18 C19 . . 124.2(2)
C12 C18 C19 . . 115.9(2)
O1 C19 O2 . . 120.3(2)
O1 C19 C18 . . 120.1(2)
O2 C19 C18 . . 119.5(2)

loop_
_geom_bond_atom_site_label_1
_geom_bond_atom_site_label_2
_geom_bond_site_symmetry_2
_geom_bond_distance
_geom_bond_publ_flag
Zn1 N1 . 2.119(2) yes
Zn1 O2 2_655 2.161(2) yes
Zn1 N2 . 2.166(2) yes
Zn1 O1 . 2.254(2) yes
Zn1 S1 2_655 2.3034(12) yes
Zn1 O2 . 2.329(2) yes
S1 C1 . 1.763(3) ?
S1 Zn1 2_655 2.3034(12) yes
O1 C19 . 1.247(3) ?
O2 C19 . 1.271(3) ?
O2 Zn1 2_655 2.161(2) yes
N1 C14 . 1.330(3) ?
N1 C16 . 1.358(3) ?
N2 C9 . 1.324(3) ?
N2 C17 . 1.358(3) ?
C1 C18 . 1.400(4) ?
C1 C2 . 1.409(3) ?
C2 C3 . 1.367(4) ?
C2 H2A . 0.9300 ?
C3 C6 . 1.374(5) ?
C3 H3A . 0.9300 ?
C4 C13 . 1.339(4) ?
C4 C15 . 1.431(4) ?
C4 H4A . 0.9300 ?
C5 C10 . 1.359(4) ?
C5 C11 . 1.400(4) ?
C5 H5A . 0.9300 ?
C6 C12 . 1.380(4) ?
C6 H6A . 0.9300 ?
C7 C8 . 1.354(5) ?
C7 C15 . 1.404(4) ?
C7 H7A . 0.9300 ?
C8 C9 . 1.387(4) ?
C8 H8A . 0.9300 ?
C9 H9A . 0.9300 ?
C10 C14 . 1.395(4) ?
C10 H10A . 0.9300 ?
C11 C16 . 1.405(3) ?
C11 C13 . 1.438(4) ?
C12 C18 . 1.399(3) ?
C12 H12A . 0.9300 ?
C13 H13A . 0.9300 ?
C14 H14A . 0.9300 ?
C15 C17 . 1.405(3) ?
C16 C17 . 1.429(3) ?
C18 C19 . 1.499(3) ?

loop_
_geom_torsion_atom_site_label_1
_geom_torsion_atom_site_label_2
_geom_torsion_atom_site_label_3
_geom_torsion_atom_site_label_4
_geom_torsion_site_symmetry_1
_geom_torsion_site_symmetry_4
_geom_torsion
N1 Zn1 O1 C19 . . -35.8(2)
O2 Zn1 O1 C19 2_655 . 63.73(16)
N2 Zn1 O1 C19 . . -92.23(16)
S1 Zn1 O1 C19 2_655 . 155.82(14)
O2 Zn1 O1 C19 . . -1.20(14)
N1 Zn1 O2 C19 . . 163.04(14)
O2 Zn1 O2 C19 2_655 . -110.13(13)
N2 Zn1 O2 C19 . . 86.13(15)
O1 Zn1 O2 C19 . . 1.17(13)
S1 Zn1 O2 C19 2_655 . -47.72(18)
N1 Zn1 O2 Zn1 . 2_655 -83.45(8)
O2 Zn1 O2 Zn1 2_655 2_655 3.39(9)
N2 Zn1 O2 Zn1 . 2_655 -160.35(8)
O1 Zn1 O2 Zn1 . 2_655 114.69(10)
S1 Zn1 O2 Zn1 2_655 2_655 65.79(11)
O2 Zn1 N1 C14 2_655 . 22.9(2)
N2 Zn1 N1 C14 . . -176.3(2)
O1 Zn1 N1 C14 . . 125.3(2)
S1 Zn1 N1 C14 2_655 . -66.9(2)
O2 Zn1 N1 C14 . . 96.9(2)
O2 Zn1 N1 C16 2_655 . -155.58(16)
N2 Zn1 N1 C16 . . 5.22(16)
O1 Zn1 N1 C16 . . -53.1(2)
S1 Zn1 N1 C16 2_655 . 114.62(16)
O2 Zn1 N1 C16 . . -81.62(17)
N1 Zn1 N2 C9 . . 179.9(2)
O2 Zn1 N2 C9 2_655 . -126.3(2)
O1 Zn1 N2 C9 . . -28.0(2)
S1 Zn1 N2 C9 2_655 . 71.7(2)
O2 Zn1 N2 C9 . . -84.9(2)
N1 Zn1 N2 C17 . . -6.05(16)
O2 Zn1 N2 C17 2_655 . 47.7(3)
O1 Zn1 N2 C17 . . 146.07(17)
S1 Zn1 N2 C17 2_655 . -114.28(16)
O2 Zn1 N2 C17 . . 89.13(17)
Zn1 S1 C1 C18 2_655 . 1.8(2)
Zn1 S1 C1 C2 2_655 . 179.12(17)
C18 C1 C2 C3 . . 1.7(4)
S1 C1 C2 C3 . . -175.9(2)
C1 C2 C3 C6 . . -0.1(5)
C2 C3 C6 C12 . . -1.0(5)
C15 C7 C8 C9 . . 0.2(5)
C17 N2 C9 C8 . . -0.6(4)
Zn1 N2 C9 C8 . . 173.2(2)
C7 C8 C9 N2 . . 0.2(5)
C11 C5 C10 C14 . . -1.3(4)
C10 C5 C11 C16 . . -0.3(4)
C10 C5 C11 C13 . . -179.6(3)
C3 C6 C12 C18 . . 0.5(4)
C15 C4 C13 C11 . . -1.7(4)
C16 C11 C13 C4 . . -0.1(4)
C5 C11 C13 C4 . . 179.3(3)
C16 N1 C14 C10 . . 0.1(4)
Zn1 N1 C14 C10 . . -178.4(2)
C5 C10 C14 N1 . . 1.4(5)
C8 C7 C15 C17 . . -0.2(4)
C8 C7 C15 C4 . . 178.9(3)
C13 C4 C15 C17 . . 1.5(4)
C13 C4 C15 C7 . . -177.5(3)
C14 N1 C16 C11 . . -1.8(3)
Zn1 N1 C16 C11 . . 176.88(18)
C14 N1 C16 C17 . . 177.6(2)
Zn1 N1 C16 C17 . . -3.7(3)
C5 C11 C16 N1 . . 1.9(4)
C13 C11 C16 N1 . . -178.8(2)
C5 C11 C16 C17 . . -177.5(2)
C13 C11 C16 C17 . . 1.9(4)
C9 N2 C17 C15 . . 0.5(4)
Zn1 N2 C17 C15 . . -174.22(18)
C9 N2 C17 C16 . . -179.1(2)
Zn1 N2 C17 C16 . . 6.2(3)
C7 C15 C17 N2 . . -0.2(4)
C4 C15 C17 N2 . . -179.3(2)
C7 C15 C17 C16 . . 179.4(2)
C4 C15 C17 C16 . . 0.3(4)
N1 C16 C17 N2 . . -1.8(3)
C11 C16 C17 N2 . . 177.6(2)
N1 C16 C17 C15 . . 178.6(2)
C11 C16 C17 C15 . . -2.0(3)
C2 C1 C18 C12 . . -2.1(3)
S1 C1 C18 C12 . . 175.15(19)
C2 C1 C18 C19 . . 175.5(2)
S1 C1 C18 C19 . . -7.2(3)
C6 C12 C18 C1 . . 1.1(4)
C6 C12 C18 C19 . . -176.7(2)
Zn1 O1 C19 O2 . . 2.1(2)
Zn1 O1 C19 C18 . . -179.95(19)
Zn1 O2 C19 O1 2_655 . -108.9(2)
Zn1 O2 C19 O1 . . -2.1(2)
Zn1 O2 C19 C18 2_655 . 73.2(2)
Zn1 O2 C19 C18 . . -179.99(19)
C1 C18 C19 O1 . . 147.0(2)
C12 C18 C19 O1 . . -35.3(3)
C1 C18 C19 O2 . . -35.0(3)
C12 C18 C19 O2 . . 142.7(2)
